data_7215742
loop_
_publ_author_name
'Takemura, Akihiro'
'McAllister, Linda J.'
'Karadakov, Peter B.'
'Pridmore, Natalie E.'
'Whitwood, Adrian C.'
'Bruce, Duncan W.'

_publ_section_title
;
 Competition and cooperation: hydrogen and halogen bonding in co-crystals
 involving 4-iodotetrafluorobenzoic acid, 4-iodotetrafluorophenol and
 4-bromotetrafluorophenol
;
_journal_issue 20
_journal_name_full CrystEngComm
_journal_page_first 4254
_journal_paper_doi 10.1039/c4ce00319e
_journal_volume 16
_journal_year 2014
_chemical_absolute_configuration unk
_chemical_formula_moiety 'C7 H F4 I O2'
_chemical_formula_sum 'C7 H F4 I O2'
_chemical_formula_weight 319.98
_space_group_crystal_system monoclinic
_space_group_IT_number 4
_space_group_name_Hall 'P 2yb'
_space_group_name_H-M_alt 'P 1 21 1'
_symmetry_space_group_name_Hall 'P 2yb'
_symmetry_space_group_name_H-M 'P 1 21 1'
_atom_sites_solution_primary iterative
_audit_creation_date 2012-05-29
_audit_creation_method
;
  Olex2 1.2
  (compiled 2012.05.09 svn.r2324, GUI svn.r4230)
;
_cell_angle_alpha 90
_cell_angle_beta 108.548(3)
_cell_angle_gamma 90
_cell_formula_units_Z 8
_cell_length_a 6.7596(2)
_cell_length_b 31.6474(8)
_cell_length_c 7.9922(3)
_cell_measurement_reflns_used 10149
_cell_measurement_temperature 110.00(10)
_cell_measurement_theta_max 30.0135
_cell_measurement_theta_min 2.9747
_cell_volume 1620.91(9)
_computing_cell_refinement
;
CrysAlisPro, Agilent Technologies,
Version 1.171.35.19 (release 27-10-2011 CrysAlis171 .NET)
(compiled Oct 27 2011,15:02:11)
;
_computing_data_collection
;
CrysAlisPro, Agilent Technologies,
Version 1.171.35.19 (release 27-10-2011 CrysAlis171 .NET)
(compiled Oct 27 2011,15:02:11)
;
_computing_data_reduction
;
CrysAlisPro, Agilent Technologies,
Version 1.171.35.19 (release 27-10-2011 CrysAlis171 .NET)
(compiled Oct 27 2011,15:02:11)
;
_computing_molecular_graphics
;
O. V. Dolomanov, L. J. Bourhis, R. J. Gildea, J. A. K. Howard and H. Puschmann,
OLEX2: a complete structure solution, refinement and analysis program.
J. Appl. Cryst. (2009). 42, 339-341.
;
_computing_publication_material
;
O. V. Dolomanov, L. J. Bourhis, R. J. Gildea, J. A. K. Howard and H. Puschmann,
OLEX2: a complete structure solution, refinement and analysis program.
J. Appl. Cryst. (2009). 42, 339-341.
;
_computing_structure_refinement
;
olex2.refine (L.J. Bourhis, O.V. Dolomanov, R.J. Gildea, J.A.K. Howard,
H. Puschmann, in preparation, 2011)
;
_computing_structure_solution
;
olex2.solve (L.J. Bourhis, O.V. Dolomanov, R.J. Gildea, J.A.K. Howard,
H. Puschmann, in preparation, 2011)
;
_diffrn_ambient_temperature 110.00(10)
_diffrn_detector_area_resol_mean 16.1450
_diffrn_measured_fraction_theta_full 0.991
_diffrn_measured_fraction_theta_max 0.922536
_diffrn_measurement_details
;
  1 omega  -90.00   -3.00   0.5000    6.0000
omega____ theta____ kappa____ phi______ frames
    -      -32.3259  109.0000   51.0000 174

  2 omega  -56.00  -14.00   0.5000    6.0000
omega____ theta____ kappa____ phi______ frames
    -      -32.3259  109.0000 -134.0000 84

  3 omega  -64.00  -39.00   0.5000    6.0000
omega____ theta____ kappa____ phi______ frames
    -      -32.3259  109.0000 -128.0000 50

  4 omega  -88.00  -61.00   0.5000    6.0000
omega____ theta____ kappa____ phi______ frames
    -      -32.3259  109.0000 -134.0000 54

  5 omega   16.00   41.00   0.5000    6.0000
omega____ theta____ kappa____ phi______ frames
    -       33.5759 -109.0000  128.0000 50

  6 omega   16.00   41.00   0.5000    6.0000
omega____ theta____ kappa____ phi______ frames
    -       33.5759 -109.0000  134.0000 50

  7 omega  -23.00    4.00   0.5000    1.5000
omega____ theta____ kappa____ phi______ frames
    -        0.6250  109.0000 -128.0000 54

  8 omega  -64.00   46.00   0.5000    6.0000
omega____ theta____ kappa____ phi______ frames
    -      -32.3259   37.0000  -90.0000 220

  9 omega -105.00   -4.00   0.5000    6.0000
omega____ theta____ kappa____ phi______ frames
    -      -32.3259  -57.0000  120.0000 202

 10 omega   -6.00   32.00   0.5000    6.0000
omega____ theta____ kappa____ phi______ frames
    -       33.5759  -57.0000    0.0000 76

 11 omega  -18.00    7.00   0.5000    6.0000
omega____ theta____ kappa____ phi______ frames
    -      -32.4821  -77.0000 -180.0000 50

 12 omega -103.00  -77.00   0.5000    6.0000
omega____ theta____ kappa____ phi______ frames
    -      -32.4821  -77.0000 -180.0000 52
;
_diffrn_measurement_device_type 'SuperNova, Single source at offset), Eos'
_diffrn_measurement_method '\w scans'
_diffrn_orient_matrix_UB_11 0.0174970000
_diffrn_orient_matrix_UB_12 0.0217969000
_diffrn_orient_matrix_UB_13 -0.0101379000
_diffrn_orient_matrix_UB_21 0.0959032000
_diffrn_orient_matrix_UB_22 -0.0012202000
_diffrn_orient_matrix_UB_23 0.0698912000
_diffrn_orient_matrix_UB_31 0.0522487000
_diffrn_orient_matrix_UB_32 -0.0050475000
_diffrn_orient_matrix_UB_33 -0.0616208000
_diffrn_radiation_monochromator mirror
_diffrn_radiation_type 'Mo K\a'
_diffrn_radiation_wavelength 0.7107
_diffrn_reflns_av_R_equivalents 0.0206
_diffrn_reflns_av_unetI/netI 0.0296
_diffrn_reflns_limit_h_max 9
_diffrn_reflns_limit_h_min -8
_diffrn_reflns_limit_k_max 44
_diffrn_reflns_limit_k_min -44
_diffrn_reflns_limit_l_max 10
_diffrn_reflns_limit_l_min -11
_diffrn_reflns_number 15874
_diffrn_reflns_theta_full 30.01
_diffrn_reflns_theta_max 30.08
_diffrn_reflns_theta_min 2.98
_diffrn_source 'SuperNova (Mo) X-ray Source'
_exptl_absorpt_coefficient_mu 3.989
_exptl_absorpt_correction_T_max 0.434
_exptl_absorpt_correction_T_min 0.140
_exptl_absorpt_correction_type analytical
_exptl_absorpt_process_details
;
CrysAlisPro, Agilent Technologies,
Version 1.171.35.19 (release 27-10-2011 CrysAlis171 .NET)
(compiled Oct 27 2011,15:02:11)
Analytical numeric absorption correction using a multifaceted crystal
            model based on expressions derived by R.C. Clark & J.S. Reid.
(Clark, R. C. & Reid, J. S. (1995). Acta Cryst. A51, 887-897)
;
_exptl_crystal_density_diffrn 2.6222
_exptl_crystal_F_000 1181.6836
_exptl_crystal_size_max 0.266
_exptl_crystal_size_mid 0.1624
_exptl_crystal_size_min 0.0939
_refine_diff_density_max 0.977794
_refine_diff_density_min -1.499360
_refine_diff_density_rms 0.162151
_refine_ls_abs_structure_details 'Flack, H. D. (1983). Acta Cryst. A39, 876-881.'
_refine_ls_abs_structure_Flack 0.43(2)
_refine_ls_d_res_high 0.709010
_refine_ls_d_res_low 6.833966
_refine_ls_goodness_of_fit_ref 1.046121
_refine_ls_hydrogen_treatment refxyz
_refine_ls_matrix_type full
_refine_ls_number_constraints 4
_refine_ls_number_parameters 517
_refine_ls_number_reflns 8789
_refine_ls_number_restraints 144
_refine_ls_restrained_S_all 1.037133
_refine_ls_R_factor_all 0.035918
_refine_ls_R_factor_gt 0.034122
_refine_ls_shift/su_max 0.0017
_refine_ls_shift/su_mean 0.0002
_refine_ls_structure_factor_coef Fsqd
_refine_ls_weighting_details 'w=1/[\s^2^(Fo^2^)+(0.0286P)^2^+6.5845P] where P=(Fo^2^+2Fc^2^)/3'
_refine_ls_weighting_scheme calc
_refine_ls_wR_factor_gt 0.0808
_refine_ls_wR_factor_ref 0.084841
_reflns_Friedel_coverage 0.851
_reflns_limit_h_max 9
_reflns_limit_h_min -9
_reflns_limit_k_max 44
_reflns_limit_k_min -44
_reflns_limit_l_max 11
_reflns_limit_l_min -11
_reflns_number_gt 8382
_reflns_number_total 8789
_reflns_threshold_expression I>=2u(I)
_cod_data_source_file c4ce00319e1.cif
_cod_data_source_block dwb1239a
_cod_original_cell_volume 1620.92(9)
_cod_database_code 7215742
_chemical_oxdiff_formula 'C7 H1 F4 I1 O2'
_chemical_oxdiff_usercomment 'Akihiro AT44 L'
_reflns_odcompleteness_completeness 99.10
_reflns_odcompleteness_iscentric 1
_reflns_odcompleteness_theta 30.01

loop_
_space_group_symop_id
_space_group_symop_operation_xyz
1 x,y,z
2 -x,y+1/2,-z

loop_
_atom_site_label
_atom_site_type_symbol
_atom_site_fract_x
_atom_site_fract_y
_atom_site_fract_z
_atom_site_U_iso_or_equiv
_atom_site_adp_type
_atom_site_occupancy
C1 C 0.1677(8) 0.61305(18) 0.2387(7) 0.0123(10) Uani 1.000000
C2 C 0.2105(8) 0.64980(18) 0.1362(7) 0.0123(9) Uani 1.000000
C3 C 0.2103(8) 0.64785(17) -0.0357(6) 0.0113(9) Uani 1.000000
C4 C 0.2433(8) 0.68305(19) -0.1245(7) 0.0159(10) Uani 1.000000
C5 C 0.2817(8) 0.72157(19) -0.0484(7) 0.0139(10) Uani 1.000000
C6 C 0.2859(9) 0.7242(2) 0.1260(8) 0.0183(11) Uani 1.000000
C7 C 0.2494(9) 0.68984(19) 0.2185(7) 0.0143(10) Uani 1.000000
F1 F 0.1700(5) 0.61094(11) -0.1234(4) 0.0176(7) Uani 1.000000
F2 F 0.2427(6) 0.67783(12) -0.2913(4) 0.0198(7) Uani 1.000000
F3 F 0.3223(6) 0.76245(11) 0.2126(5) 0.0230(8) Uani 1.000000
F4 F 0.2589(6) 0.69542(13) 0.3882(4) 0.0246(8) Uani 1.000000
I1 I 0.33459(5) 0.775028(8) -0.18078(4) 0.01908(9) Uani 1.000000
O1 O 0.2620(6) 0.61092(13) 0.4057(5) 0.0212(8) Uani 1.000000
O2 O 0.0456(6) 0.58589(13) 0.1485(5) 0.0206(8) Uani 1.000000
H2 H 0.028(11) 0.566(3) 0.212(10) 0.0309(12) Uiso 1.000000
C8 C 0.6658(8) 0.61306(17) 0.7372(7) 0.0113(9) Uani 1.000000
C9 C 0.7157(8) 0.64910(19) 0.6351(7) 0.0140(10) Uani 1.000000
C10 C 0.7417(8) 0.64596(17) 0.4696(7) 0.0138(10) Uani 1.000000
C11 C 0.7750(10) 0.6806(2) 0.3803(8) 0.0198(12) Uani 1.000000
C12 C 0.7902(8) 0.72056(18) 0.4465(7) 0.0142(10) Uani 1.000000
C13 C 0.7710(8) 0.72418(18) 0.6147(7) 0.0138(10) Uani 1.000000
C14 C 0.7324(7) 0.69031(17) 0.7084(6) 0.0105(9) Uani 1.000000
F5 F 0.7287(6) 0.60802(11) 0.3906(5) 0.0237(8) Uani 1.000000
F6 F 0.7960(6) 0.67401(12) 0.2203(4) 0.0243(8) Uani 1.000000
F7 F 0.7906(6) 0.76307(11) 0.6928(5) 0.0194(7) Uani 1.000000
F8 F 0.7247(5) 0.69756(12) 0.8713(4) 0.0190(7) Uani 1.000000
I2 I 0.85096(5) 0.772982(8) 0.31344(4) 0.01987(10) Uani 1.000000
O3 O 0.7186(7) 0.57652(13) 0.6895(5) 0.0210(8) Uani 1.000000
H3 H 0.685(12) 0.559(2) 0.744(10) 0.0316(12) Uiso 1.000000
O4 O 0.6060(7) 0.61858(13) 0.8644(5) 0.0237(8) Uani 1.000000
C15 C 1.0649(9) 0.51990(19) 0.5006(7) 0.0158(11) Uani 1.000000
C16 C 1.0303(8) 0.48240(18) 0.6017(7) 0.0126(9) Uani 1.000000
C17 C 1.0389(9) 0.48522(18) 0.7786(7) 0.0161(10) Uani 1.000000
C18 C 0.9965(8) 0.45057(18) 0.8690(7) 0.0143(10) Uani 1.000000
C19 C 0.9595(8) 0.41094(17) 0.7861(7) 0.0116(9) Uani 1.000000
C20 C 0.9587(7) 0.40774(17) 0.6150(6) 0.0097(9) Uani 1.000000
C21 C 0.9841(8) 0.44322(18) 0.5236(6) 0.0122(9) Uani 1.000000
F9 F 1.0810(6) 0.52151(11) 0.8694(5) 0.0209(7) Uani 1.000000
F10 F 1.0068(6) 0.45466(12) 1.0367(4) 0.0195(7) Uani 1.000000
F11 F 0.9258(5) 0.37122(11) 0.5322(4) 0.0165(7) Uani 1.000000
F12 F 0.9853(5) 0.43803(10) 0.3596(4) 0.0146(6) Uani 1.000000
I3 I 0.90704(5) 0.358917(8) 0.92286(4) 0.01847(9) Uani 1.000000
O5 O 1.2042(7) 0.54768(13) 0.6041(5) 0.0216(8) Uani 1.000000
H5 H 1.224(12) 0.566(3) 0.558(11) 0.0323(12) Uiso 1.000000
O6 O 0.9912(6) 0.52291(13) 0.3482(5) 0.0210(8) Uani 1.000000
C22 C 0.5670(9) 0.52087(19) 0.0042(8) 0.0178(11) Uani 1.000000
C23 C 0.5256(8) 0.48407(18) 0.1041(7) 0.0133(10) Uani 1.000000
C24 C 0.5045(9) 0.48825(18) 0.2725(7) 0.0165(10) Uani 1.000000
C25 C 0.4700(8) 0.45380(17) 0.3673(7) 0.0120(9) Uani 1.000000
C26 C 0.4505(8) 0.41279(19) 0.2914(7) 0.0149(10) Uani 1.000000
C27 C 0.4707(9) 0.40847(19) 0.1267(7) 0.0151(10) Uani 1.000000
C28 C 0.5013(9) 0.4436(2) 0.0353(7) 0.0189(11) Uani 1.000000
F13 F 0.5224(6) 0.52510(12) 0.3551(5) 0.0237(8) Uani 1.000000
F14 F 0.4559(6) 0.45917(13) 0.5273(4) 0.0226(8) Uani 1.000000
F15 F 0.4539(6) 0.37125(12) 0.0504(5) 0.0235(8) Uani 1.000000
F16 F 0.5167(6) 0.43691(11) -0.1233(5) 0.0216(8) Uani 1.000000
I4 I 0.39351(5) 0.361394(8) 0.42885(4) 0.02005(10) Uani 1.000000
O7 O 0.5354(8) 0.55790(13) 0.0654(6) 0.0244(9) Uani 1.000000
H7 H 0.540(13) 0.573(3) 0.012(11) 0.0366(13) Uiso 1.000000
O8 O 0.6464(7) 0.51561(12) -0.1110(5) 0.0232(8) Uani 1.000000

loop_
_atom_site_aniso_label
_atom_site_aniso_U_11
_atom_site_aniso_U_22
_atom_site_aniso_U_33
_atom_site_aniso_U_12
_atom_site_aniso_U_13
_atom_site_aniso_U_23
C1 0.015(2) 0.012(3) 0.014(2) -0.0015(19) 0.0090(18) -0.0002(19)
C2 0.0113(15) 0.0125(16) 0.0124(15) 0.0006(8) 0.0027(8) 0.0019(8)
C3 0.0116(15) 0.0106(15) 0.0102(14) -0.0004(8) 0.0011(8) 0.0013(8)
C4 0.0143(16) 0.0179(17) 0.0152(15) -0.0003(9) 0.0042(8) 0.0006(9)
C5 0.0135(15) 0.0143(16) 0.0135(15) 0.0000(8) 0.0037(8) 0.0012(8)
C6 0.0200(17) 0.0153(17) 0.0210(17) 0.0004(9) 0.0087(9) 0.0004(9)
C7 0.0180(16) 0.0140(16) 0.0131(15) -0.0002(9) 0.0080(8) 0.0009(8)
F1 0.0254(16) 0.0106(15) 0.0124(13) -0.0053(12) -0.0001(12) -0.0018(11)
F2 0.0261(17) 0.0205(18) 0.0120(14) -0.0039(14) 0.0051(12) 0.0001(12)
F3 0.0318(18) 0.0123(19) 0.0305(18) -0.0018(14) 0.0181(15) -0.0012(13)
F4 0.038(2) 0.027(2) 0.0134(15) -0.0043(17) 0.0154(15) -0.0036(14)
I1 0.01965(16) 0.0156(2) 0.02236(18) -0.00026(16) 0.00720(14) 0.00711(14)
O1 0.0249(19) 0.0193(19) 0.0168(17) -0.0062(16) 0.0031(15) 0.0064(14)
O2 0.027(2) 0.0153(18) 0.0190(18) -0.0058(15) 0.0061(16) 0.0040(14)
C8 0.011(2) 0.012(3) 0.012(2) -0.0010(17) 0.0051(17) 0.0014(18)
C9 0.0147(16) 0.0133(16) 0.0145(15) -0.0004(8) 0.0053(8) 0.0009(8)
C10 0.0175(16) 0.0119(16) 0.0139(15) 0.0005(9) 0.0076(8) 0.0004(8)
C11 0.0246(18) 0.0205(18) 0.0165(16) -0.0016(9) 0.0095(9) -0.0003(9)
C12 0.0162(16) 0.0151(16) 0.0123(15) -0.0008(9) 0.0058(8) 0.0017(9)
C13 0.0139(15) 0.0126(16) 0.0143(15) -0.0005(8) 0.0037(8) -0.0009(9)
C14 0.0108(14) 0.0108(15) 0.0099(14) 0.0003(8) 0.0034(8) -0.0003(8)
F5 0.044(2) 0.0114(16) 0.0263(17) -0.0048(15) 0.0254(16) -0.0062(13)
F6 0.039(2) 0.0233(19) 0.0191(16) -0.0054(15) 0.0214(15) -0.0038(13)
F7 0.0279(17) 0.0114(18) 0.0206(15) -0.0004(13) 0.0102(14) 0.0017(12)
F8 0.0230(16) 0.028(2) 0.0075(13) -0.0012(14) 0.0070(12) -0.0034(13)
I2 0.02442(18) 0.0185(3) 0.01936(17) -0.00325(18) 0.01073(14) 0.00554(14)
O3 0.030(2) 0.0142(18) 0.025(2) 0.0009(16) 0.0173(17) 0.0034(15)
O4 0.035(2) 0.0168(19) 0.027(2) 0.0013(16) 0.0197(18) 0.0051(15)
C15 0.014(2) 0.014(3) 0.017(2) -0.001(2) 0.002(2) 0.001(2)
C16 0.0155(16) 0.0121(16) 0.0111(14) -0.0002(8) 0.0057(8) -0.0004(8)
C17 0.0191(16) 0.0146(16) 0.0164(15) -0.0005(9) 0.0081(9) -0.0004(9)
C18 0.0169(16) 0.0160(17) 0.0118(15) -0.0012(9) 0.0070(8) 0.0014(8)
C19 0.0141(15) 0.0107(15) 0.0110(14) -0.0010(8) 0.0052(8) 0.0005(8)
C20 0.0097(15) 0.0098(15) 0.0095(14) -0.0010(8) 0.0031(8) -0.0016(8)
C21 0.0095(14) 0.0170(16) 0.0093(14) 0.0004(8) 0.0019(8) 0.0001(8)
F9 0.0311(17) 0.0155(17) 0.0243(16) 0.0002(14) 0.0205(14) -0.0060(12)
F10 0.0307(17) 0.0207(18) 0.0129(14) 0.0023(14) 0.0153(13) 0.0005(12)
F11 0.0195(15) 0.0140(18) 0.0155(14) -0.0024(12) 0.0051(12) -0.0050(12)
F12 0.0185(14) 0.0139(17) 0.0121(14) -0.0004(12) 0.0061(12) 0.0016(11)
I3 0.02553(18) 0.0154(2) 0.01753(17) -0.00132(17) 0.01116(14) 0.00396(13)
O5 0.030(2) 0.0176(19) 0.0181(18) -0.0072(16) 0.0091(16) 0.0038(14)
O6 0.030(2) 0.0165(18) 0.0162(17) -0.0056(16) 0.0073(16) 0.0034(14)
C22 0.013(2) 0.016(3) 0.020(3) 0.000(2) -0.001(2) 0.006(2)
C23 0.0137(15) 0.0128(16) 0.0136(15) 0.0011(8) 0.0044(8) 0.0018(8)
C24 0.0169(16) 0.0152(17) 0.0169(16) -0.0009(9) 0.0045(8) -0.0005(9)
C25 0.0105(15) 0.0149(16) 0.0100(14) 0.0006(8) 0.0025(8) 0.0022(8)
C26 0.0141(16) 0.0144(16) 0.0155(15) -0.0009(9) 0.0035(8) 0.0025(9)
C27 0.0161(16) 0.0136(16) 0.0172(15) 0.0007(9) 0.0073(8) 0.0009(9)
C28 0.0208(17) 0.0206(18) 0.0170(16) 0.0002(9) 0.0085(9) 0.0011(9)
F13 0.0329(19) 0.0203(19) 0.0171(15) -0.0077(15) 0.0066(14) -0.0042(13)
F14 0.0301(18) 0.028(2) 0.0083(14) -0.0056(15) 0.0041(12) 0.0023(12)
F15 0.0321(19) 0.0131(19) 0.0333(19) -0.0005(14) 0.0219(16) -0.0031(14)
F16 0.0375(19) 0.0116(17) 0.0224(16) -0.0012(14) 0.0192(15) 0.0019(13)
I4 0.01894(16) 0.0167(3) 0.02511(19) 0.00137(15) 0.00782(14) 0.00966(16)
O7 0.042(3) 0.0120(18) 0.026(2) 0.0015(17) 0.0201(19) 0.0047(15)
O8 0.033(2) 0.0148(19) 0.030(2) 0.0035(16) 0.0226(18) 0.0058(15)

loop_
_atom_type_symbol
_atom_type_scat_dispersion_real
_atom_type_scat_dispersion_imag
_atom_type_scat_source
_atom_type_scat_dispersion_source
I -0.41187 1.83264 'International Tables Volume C Table 6.1.1.4 (pp. 500-502)' 'Henke, Gullikson and Davis, At. Data and Nucl. Data Tables, 1993, 54, 2'
H 0.00000 0.00000 'International Tables Volume C Table 6.1.1.4 (pp. 500-502)' 'Henke, Gullikson and Davis, At. Data and Nucl. Data Tables, 1993, 54, 2'
C 0.00347 0.00161 'International Tables Volume C Table 6.1.1.4 (pp. 500-502)' 'Henke, Gullikson and Davis, At. Data and Nucl. Data Tables, 1993, 54, 2'
O 0.01158 0.00611 'International Tables Volume C Table 6.1.1.4 (pp. 500-502)' 'Henke, Gullikson and Davis, At. Data and Nucl. Data Tables, 1993, 54, 2'
F 0.01794 0.01033 'International Tables Volume C Table 6.1.1.4 (pp. 500-502)' 'Henke, Gullikson and Davis, At. Data and Nucl. Data Tables, 1993, 54, 2'

loop_
_exptl_crystal_face_index_h
_exptl_crystal_face_index_k
_exptl_crystal_face_index_l
_exptl_crystal_face_perp_dist
_exptl_oxdiff_crystal_face_indexfrac_h
_exptl_oxdiff_crystal_face_indexfrac_k
_exptl_oxdiff_crystal_face_indexfrac_l
_exptl_oxdiff_crystal_face_x
_exptl_oxdiff_crystal_face_y
_exptl_oxdiff_crystal_face_z
0 -1 0 0.0469 0.0000 -0.9985 0.0002 -0.0218 0.0012 0.0050
0 1 0 0.0469 -0.0000 0.9985 -0.0002 0.0218 -0.0012 -0.0050
-1 1 1 0.0712 -0.9985 0.9975 0.9989 -0.0059 -0.0272 -0.1188
1 -1 -1 0.0712 0.9985 -0.9975 -0.9989 0.0059 0.0272 0.1188
1 0 0 0.0977 0.9988 0.0029 -0.0012 0.0176 0.0957 0.0522
-1 -1 -1 0.0916 -0.9991 -1.0033 -0.9966 -0.0292 -0.1642 0.0143
0 1 1 0.1275 0.0003 1.0004 0.9977 0.0117 0.0685 -0.0665

loop_
_geom_angle_atom_site_label_1
_geom_angle_atom_site_label_2
_geom_angle_atom_site_label_3
_geom_angle
O1 C1 C2 119.3(5)
O2 C1 C2 115.1(5)
O2 C1 O1 125.6(5)
C3 C2 C1 124.8(5)
C7 C2 C1 118.7(5)
C7 C2 C3 116.5(5)
C4 C3 C2 122.0(5)
F1 C3 C2 119.7(5)
F1 C3 C4 118.2(5)
C5 C4 C3 122.5(5)
F2 C4 C3 117.6(5)
F2 C4 C5 119.9(5)
C6 C5 C4 116.5(5)
I1 C5 C4 122.9(4)
I1 C5 C6 120.6(4)
C7 C6 C5 122.8(6)
F3 C6 C5 120.0(5)
F3 C6 C7 117.2(5)
C6 C7 C2 119.7(5)
F4 C7 C2 121.8(5)
F4 C7 C6 118.4(5)
H2 O2 C1 112(5)
O3 C8 C9 112.7(4)
O4 C8 C9 122.4(5)
O4 C8 O3 124.4(5)
C10 C9 C8 125.5(5)
C14 C9 C8 118.4(4)
C14 C9 C10 116.1(5)
C11 C10 C9 122.1(5)
F5 C10 C9 120.0(5)
F5 C10 C11 117.9(5)
C12 C11 C10 123.2(5)
F6 C11 C10 117.2(5)
F6 C11 C12 119.7(5)
C13 C12 C11 115.6(5)
I2 C12 C11 123.0(4)
I2 C12 C13 121.4(4)
C14 C13 C12 123.4(5)
F7 C13 C12 119.3(5)
F7 C13 C14 117.3(5)
C13 C14 C9 119.6(5)
F8 C14 C9 122.4(5)
F8 C14 C13 117.9(5)
H3 O3 C8 108(6)
O5 C15 C16 112.4(5)
O6 C15 C16 122.8(5)
O6 C15 O5 124.5(5)
C17 C16 C15 122.1(5)
C21 C16 C15 121.4(5)
C21 C16 C17 116.4(5)
C18 C17 C16 121.7(5)
F9 C17 C16 122.3(5)
F9 C17 C18 116.0(5)
C19 C18 C17 119.6(5)
F10 C18 C17 119.6(5)
F10 C18 C19 120.6(5)
C20 C19 C18 118.7(5)
I3 C19 C18 119.8(4)
I3 C19 C20 121.5(4)
C21 C20 C19 120.5(5)
F11 C20 C19 120.9(5)
F11 C20 C21 118.6(5)
C20 C21 C16 122.7(5)
F12 C21 C16 119.2(5)
F12 C21 C20 117.7(5)
H5 O5 C15 114(7)
O7 C22 C23 114.7(5)
O8 C22 C23 120.2(5)
O8 C22 O7 124.6(5)
C24 C23 C22 122.3(5)
C28 C23 C22 122.0(5)
C28 C23 C24 115.7(5)
C25 C24 C23 122.3(5)
F13 C24 C23 122.6(5)
F13 C24 C25 115.1(5)
C26 C25 C24 119.6(5)
F14 C25 C24 120.2(5)
F14 C25 C26 120.3(5)
C27 C26 C25 118.4(5)
I4 C26 C25 120.0(4)
I4 C26 C27 121.6(4)
C28 C27 C26 120.3(6)
F15 C27 C26 120.9(5)
F15 C27 C28 118.8(5)
C27 C28 C23 123.6(5)
F16 C28 C23 119.7(5)
F16 C28 C27 116.6(6)
H7 O7 C22 111(8)

loop_
_geom_bond_atom_site_label_1
_geom_bond_atom_site_label_2
_geom_bond_distance
C1 C2 1.502(7)
C1 O1 1.285(6)
C1 O2 1.250(7)
C2 C3 1.375(7)
C2 C7 1.413(8)
C3 C4 1.377(8)
C3 F1 1.345(6)
C4 C5 1.350(8)
C4 F2 1.342(6)
C5 C6 1.387(8)
C5 I1 2.086(6)
C6 C7 1.380(8)
C6 F3 1.378(7)
C7 F4 1.349(6)
O2 H2 0.85(8)
C8 C9 1.502(8)
C8 O3 1.302(7)
C8 O4 1.221(6)
C9 C10 1.393(7)
C9 C14 1.420(8)
C10 C11 1.365(8)
C10 F5 1.346(6)
C11 C12 1.362(8)
C11 F6 1.347(7)
C12 C13 1.395(7)
C12 I2 2.081(6)
C13 C14 1.380(8)
C13 F7 1.367(7)
C14 F8 1.339(6)
O3 H3 0.78(7)
C15 C16 1.495(8)
C15 O5 1.360(7)
C15 O6 1.164(7)
C16 C17 1.400(7)
C16 C21 1.379(8)
C17 C18 1.392(8)
C17 F9 1.340(7)
C18 C19 1.403(8)
C18 F10 1.327(6)
C19 C20 1.369(7)
C19 I3 2.068(5)
C20 C21 1.380(8)
C20 F11 1.315(6)
C21 F12 1.324(6)
O5 H5 0.71(8)
C22 C23 1.488(8)
C22 O7 1.313(8)
C22 O8 1.216(7)
C23 C24 1.404(7)
C23 C28 1.382(8)
C24 C25 1.389(8)
C24 F13 1.326(7)
C25 C26 1.421(8)
C25 F14 1.324(6)
C26 C27 1.373(8)
C26 I4 2.066(6)
C27 C28 1.383(9)
C27 F15 1.315(7)
C28 F16 1.321(7)
O7 H7 0.64(8)

loop_
_geom_hbond_atom_site_label_D
_geom_hbond_atom_site_label_H
_geom_hbond_atom_site_label_A
_geom_hbond_distance_DH
_geom_hbond_distance_HA
_geom_hbond_distance_DA
_geom_hbond_angle_DHA
_geom_hbond_site_symmetry_A
O2 H2 O6 0.85(8) 1.80(8) 2.651(5) 179(8) 1_455
O3 H3 O8 0.78(7) 1.87(8) 2.644(5) 172(8) 1_556
O5 H5 O1 0.71(8) 1.95(8) 2.659(5) 173(9) 1_655
O7 H7 O4 0.64(8) 2.00(8) 2.642(5) 171(10) 1_554

loop_
_restr_u_iso_atom_site_label
_restr_u_iso_weight_param
C2 0.0020
C3 0.0020
C4 0.0020
C5 0.0020
C6 0.0020
C7 0.0020
C9 0.0020
C10 0.0020
C11 0.0020
C12 0.0020
C13 0.0020
C14 0.0020
C16 0.0020
C17 0.0020
C18 0.0020
C19 0.0020
C20 0.0020
C21 0.0020
C23 0.0020
C24 0.0020
C25 0.0020
C26 0.0020
C27 0.0020
C28 0.0020
